data_7116253
loop_
_publ_author_name
'Aaker\"oy, Christer B'
'Wijethunga, Tharanga K.'
'Benton, Joshua'
'Desper, John'

_publ_section_title
;
 Stabilizing volatile liquid chemicals using co-crystallization.
;
_journal_issue 12
_journal_name_full 'Chemical communications (Cambridge, England)'
_journal_page_first 2425
_journal_page_last 2428
_journal_paper_doi 10.1039/c4cc09650a
_journal_volume 51
_journal_year 2015
_chemical_formula_moiety
;
(C8 H12 N2 O2) (C4 F8 I2)
;
_chemical_formula_sum 'C12 H12 F8 I2 N2 O2'
_chemical_formula_weight 622.04
_chemical_name_systematic
;
JB-1-34 2,3,5,6-Me4-pyrazine-1,4-dioxide, I-(CF2)4-I
;
_space_group_IT_number 14
_symmetry_cell_setting monoclinic
_symmetry_space_group_name_Hall '-P 2ybc'
_symmetry_space_group_name_H-M 'P 1 21/c 1'
_atom_sites_solution_hydrogens geom
_atom_sites_solution_primary direct
_atom_sites_solution_secondary difmap
_audit_creation_method SHELXL-97
_audit_update_record
;
2014-12-02 deposited with the CCDC.
2015-01-02 downloaded from the CCDC.
;
_cell_angle_alpha 90.00
_cell_angle_beta 110.521(3)
_cell_angle_gamma 90.00
_cell_formula_units_Z 2
_cell_length_a 9.3817(10)
_cell_length_b 12.8620(14)
_cell_length_c 8.1127(9)
_cell_measurement_reflns_used 8345
_cell_measurement_temperature 120(2)
_cell_measurement_theta_max 32.95
_cell_measurement_theta_min 2.68
_cell_volume 916.82(17)
_computing_cell_refinement 'Bruker SAINT'
_computing_data_collection 'Bruker APEX2'
_computing_data_reduction 'Bruker SAINT'
_computing_molecular_graphics 'Bruker SHELXTL'
_computing_publication_material 'Bruker SHELXTL'
_computing_structure_refinement 'SHELXL-97 (Sheldrick, 2008)'
_computing_structure_solution 'SHELXS-97 (Sheldrick, 2008)'
_diffrn_ambient_temperature 120(2)
_diffrn_measured_fraction_theta_full 0.997
_diffrn_measured_fraction_theta_max 0.924
_diffrn_measurement_device_type 'Bruker APEX-II CCD'
_diffrn_measurement_method '\f and \w scans'
_diffrn_radiation_monochromator graphite
_diffrn_radiation_source 'fine-focus sealed tube'
_diffrn_radiation_type MoK\a
_diffrn_radiation_wavelength 0.71073
_diffrn_reflns_av_R_equivalents 0.0225
_diffrn_reflns_av_sigmaI/netI 0.0199
_diffrn_reflns_limit_h_max 14
_diffrn_reflns_limit_h_min -13
_diffrn_reflns_limit_k_max 19
_diffrn_reflns_limit_k_min -19
_diffrn_reflns_limit_l_max 11
_diffrn_reflns_limit_l_min -11
_diffrn_reflns_number 11185
_diffrn_reflns_theta_full 30.00
_diffrn_reflns_theta_max 32.95
_diffrn_reflns_theta_min 2.32
_exptl_absorpt_coefficient_mu 3.517
_exptl_absorpt_correction_T_max 0.7662
_exptl_absorpt_correction_T_min 0.3336
_exptl_absorpt_correction_type multi-scan
_exptl_absorpt_process_details SADABS
_exptl_crystal_colour colourless
_exptl_crystal_density_diffrn 2.253
_exptl_crystal_density_method 'not measured'
_exptl_crystal_description plate
_exptl_crystal_F_000 584
_exptl_crystal_size_max 0.40
_exptl_crystal_size_mid 0.26
_exptl_crystal_size_min 0.08
_refine_diff_density_max 0.776
_refine_diff_density_min -1.122
_refine_diff_density_rms 0.093
_refine_ls_extinction_method none
_refine_ls_goodness_of_fit_ref 1.082
_refine_ls_hydrogen_treatment constr
_refine_ls_matrix_type full
_refine_ls_number_parameters 120
_refine_ls_number_reflns 3188
_refine_ls_number_restraints 0
_refine_ls_restrained_S_all 1.082
_refine_ls_R_factor_all 0.0256
_refine_ls_R_factor_gt 0.0230
_refine_ls_shift/su_max 0.000
_refine_ls_shift/su_mean 0.000
_refine_ls_structure_factor_coef Fsqd
_refine_ls_weighting_details 'calc w=1/[\s^2^(Fo^2^)+(0.0300P)^2^+0.6000P] where P=(Fo^2^+2Fc^2^)/3'
_refine_ls_weighting_scheme calc
_refine_ls_wR_factor_gt 0.0599
_refine_ls_wR_factor_ref 0.0615
_reflns_number_gt 2911
_reflns_number_total 3188
_reflns_threshold_expression >2sigma(I)
_cod_data_source_file c4cc09650a2.cif
_cod_data_source_block D2A2
_cod_depositor_comments
;
The following automatic conversions were performed:

'_symmetry_cell_setting' value 'Monoclinic' changed to 'monoclinic'
according to
/usr/data/users/saulius/crontab/automatic-downloads/rss-feeds/RSC/lib/dictionaries/cif_core.dic
dictionary named 'cif_core.dic' version 2.4.2 from 2011-04-26.

Automatic conversion script
Id: cif_fix_values 2935 2014-11-11 08:27:57Z andrius 

 Adding full bibliography for 7116251--7116256.cif.
;
_cod_original_sg_symbol_H-M P2(1)/c
_cod_database_code 7116253

loop_
_symmetry_equiv_pos_as_xyz
'x, y, z'
'-x, y+1/2, -z+1/2'
'-x, -y, -z'
'x, -y-1/2, z-1/2'

loop_
_atom_site_label
_atom_site_type_symbol
_atom_site_fract_x
_atom_site_fract_y
_atom_site_fract_z
_atom_site_U_iso_or_equiv
_atom_site_adp_type
_atom_site_occupancy
_atom_site_symmetry_multiplicity
_atom_site_calc_flag
_atom_site_refinement_flags
N11 N -0.00236(19) 0.43226(13) 0.3705(2) 0.0281(3) Uani 1 1 d .
O11 O -0.0043(2) 0.36709(14) 0.2468(2) 0.0403(4) Uani 1 1 d .
C12 C 0.0847(2) 0.52008(16) 0.3960(3) 0.0300(4) Uani 1 1 d .
C16 C -0.0878(2) 0.41201(15) 0.4721(3) 0.0291(4) Uani 1 1 d .
C22 C 0.1691(3) 0.5349(2) 0.2725(4) 0.0474(6) Uani 1 1 d .
H22A H 0.2245 0.6010 0.2984 0.071 Uiso 1 1 calc R
H22B H 0.0970 0.5358 0.1512 0.071 Uiso 1 1 calc R
H22C H 0.2414 0.4776 0.2868 0.071 Uiso 1 1 calc R
C26 C -0.1797(3) 0.3148(2) 0.4305(4) 0.0448(5) Uani 1 1 d .
H26A H -0.2575 0.3174 0.4854 0.067 Uiso 1 1 calc R
H26B H -0.1131 0.2548 0.4762 0.067 Uiso 1 1 calc R
H26C H -0.2290 0.3082 0.3027 0.067 Uiso 1 1 calc R
C31 C 0.4125(2) 0.11873(16) 0.3358(3) 0.0301(4) Uani 1 1 d .
I1 I 0.229922(14) 0.225315(10) 0.310328(16) 0.02818(5) Uani 1 1 d .
F31A F 0.54188(17) 0.17117(13) 0.3651(3) 0.0570(5) Uani 1 1 d .
F31B F 0.3852(2) 0.06611(13) 0.18391(18) 0.0500(4) Uani 1 1 d .
C32 C 0.4344(2) 0.03975(15) 0.4853(2) 0.0245(3) Uani 1 1 d .
F32A F 0.45979(17) 0.09231(11) 0.63496(16) 0.0391(3) Uani 1 1 d .
F32B F 0.30365(14) -0.01336(10) 0.44811(18) 0.0351(3) Uani 1 1 d .

loop_
_atom_site_aniso_label
_atom_site_aniso_U_11
_atom_site_aniso_U_22
_atom_site_aniso_U_33
_atom_site_aniso_U_23
_atom_site_aniso_U_13
_atom_site_aniso_U_12
N11 0.0273(7) 0.0266(7) 0.0290(8) -0.0002(6) 0.0080(6) 0.0066(6)
O11 0.0421(9) 0.0402(8) 0.0363(8) -0.0098(7) 0.0108(7) 0.0112(7)
C12 0.0278(9) 0.0299(8) 0.0342(10) 0.0051(8) 0.0132(8) 0.0044(7)
C16 0.0248(8) 0.0259(8) 0.0350(10) 0.0034(7) 0.0082(8) 0.0021(7)
C22 0.0501(14) 0.0503(14) 0.0543(15) 0.0066(12) 0.0338(13) 0.0022(12)
C26 0.0439(13) 0.0340(11) 0.0517(14) 0.0004(10) 0.0111(11) -0.0101(10)
C31 0.0283(9) 0.0325(9) 0.0335(9) 0.0017(8) 0.0159(8) -0.0012(8)
I1 0.03028(8) 0.03147(7) 0.02377(7) -0.00189(4) 0.01069(5) 0.00137(4)
F31A 0.0321(7) 0.0439(8) 0.0987(14) 0.0253(9) 0.0276(8) -0.0032(6)
F31B 0.0760(11) 0.0518(8) 0.0293(6) 0.0042(6) 0.0275(7) 0.0232(8)
C32 0.0215(7) 0.0303(8) 0.0230(8) -0.0030(6) 0.0092(6) -0.0035(7)
F32A 0.0466(8) 0.0437(7) 0.0239(6) -0.0082(5) 0.0085(5) 0.0109(6)
F32B 0.0228(5) 0.0376(6) 0.0466(7) 0.0051(6) 0.0144(5) -0.0053(5)

loop_
_atom_type_symbol
_atom_type_description
_atom_type_scat_dispersion_real
_atom_type_scat_dispersion_imag
_atom_type_scat_source
C C 0.0033 0.0016 'International Tables Vol C Tables 4.2.6.8 and 6.1.1.4'
H H 0.0000 0.0000 'International Tables Vol C Tables 4.2.6.8 and 6.1.1.4'
N N 0.0061 0.0033 'International Tables Vol C Tables 4.2.6.8 and 6.1.1.4'
O O 0.0106 0.0060 'International Tables Vol C Tables 4.2.6.8 and 6.1.1.4'
F F 0.0171 0.0103 'International Tables Vol C Tables 4.2.6.8 and 6.1.1.4'
I I -0.4742 1.8119 'International Tables Vol C Tables 4.2.6.8 and 6.1.1.4'

loop_
_geom_angle_atom_site_label_1
_geom_angle_atom_site_label_2
_geom_angle_atom_site_label_3
_geom_angle
_geom_angle_site_symmetry_1
_geom_angle_site_symmetry_3
O11 N11 C16 119.40(18) . .
O11 N11 C12 119.63(18) . .
C16 N11 C12 120.96(17) . .
N11 C12 C16 119.43(18) . 3_566
N11 C12 C22 115.7(2) . .
C16 C12 C22 124.8(2) 3_566 .
N11 C16 C12 119.60(18) . 3_566
N11 C16 C26 116.2(2) . .
C12 C16 C26 124.2(2) 3_566 .
C12 C22 H22A 109.5 . .
C12 C22 H22B 109.5 . .
H22A C22 H22B 109.5 . .
C12 C22 H22C 109.5 . .
H22A C22 H22C 109.5 . .
H22B C22 H22C 109.5 . .
C16 C26 H26A 109.5 . .
C16 C26 H26B 109.5 . .
H26A C26 H26B 109.5 . .
C16 C26 H26C 109.5 . .
H26A C26 H26C 109.5 . .
H26B C26 H26C 109.5 . .
F31A C31 F31B 106.62(18) . .
F31A C31 C32 109.30(17) . .
F31B C31 C32 108.58(17) . .
F31A C31 I1 109.85(14) . .
F31B C31 I1 110.06(14) . .
C32 C31 I1 112.27(12) . .
F32A C32 F32B 108.60(15) . .
F32A C32 C31 108.31(16) . .
F32B C32 C31 107.42(15) . .
F32A C32 C32 108.33(19) . 3_656
F32B C32 C32 108.17(19) . 3_656
C31 C32 C32 115.82(18) . 3_656

loop_
_geom_bond_atom_site_label_1
_geom_bond_atom_site_label_2
_geom_bond_distance
_geom_bond_site_symmetry_2
N11 O11 1.303(2) .
N11 C16 1.361(3) .
N11 C12 1.366(3) .
C12 C16 1.374(3) 3_566
C12 C22 1.491(3) .
C16 C12 1.374(3) 3_566
C16 C26 1.489(3) .
C22 H22A 0.9800 .
C22 H22B 0.9800 .
C22 H22C 0.9800 .
C26 H26A 0.9800 .
C26 H26B 0.9800 .
C26 H26C 0.9800 .
C31 F31A 1.335(2) .
C31 F31B 1.349(2) .
C31 C32 1.540(3) .
C31 I1 2.147(2) .
C32 F32A 1.336(2) .
C32 F32B 1.343(2) .
C32 C32 1.552(4) 3_656

loop_
_geom_torsion_atom_site_label_1
_geom_torsion_atom_site_label_2
_geom_torsion_atom_site_label_3
_geom_torsion_atom_site_label_4
_geom_torsion
_geom_torsion_site_symmetry_4
O11 N11 C12 C16 -179.25(18) 3_566
C16 N11 C12 C16 1.1(3) 3_566
O11 N11 C12 C22 1.5(3) .
C16 N11 C12 C22 -178.2(2) .
O11 N11 C16 C12 179.25(18) 3_566
C12 N11 C16 C12 -1.1(3) 3_566
O11 N11 C16 C26 -0.5(3) .
C12 N11 C16 C26 179.12(19) .
F31A C31 C32 F32A 64.7(2) .
F31B C31 C32 F32A -179.35(16) .
I1 C31 C32 F32A -57.43(17) .
F31A C31 C32 F32B -178.15(17) .
F31B C31 C32 F32B -62.2(2) .
I1 C31 C32 F32B 59.70(17) .
F31A C31 C32 C32 -57.2(3) 3_656
F31B C31 C32 C32 58.8(2) 3_656
I1 C31 C32 C32 -179.31(17) 3_656
